data_2020963
loop_
_publ_author_name
'Sohr, Julia'
'Schmidt, Horst'
'Voigt, Wolfgang'

_publ_section_title
;
 Higher hydrates of lithium chloride, lithium bromide and lithium iodide
;
_journal_coeditor_code QF3002
_journal_issue 2
_journal_name_full 'Acta Crystallographica Section C'
_journal_page_first
;
;
_journal_paper_doi 10.1107/S2053229618001183
_journal_volume 74
_journal_year 2018
_chemical_formula_iupac 'Li Br, 5H2 O'
_chemical_formula_moiety 'Br, 5(H2 O), Li'
_chemical_formula_sum 'Br H10 Li O5'
_chemical_formula_weight 176.93
_chemical_name_systematic
;
Lithium bromide pentahydrate
;
_space_group_crystal_system triclinic
_space_group_IT_number 2
_space_group_name_Hall '-P 1'
_space_group_name_H-M_alt 'P -1'
_symmetry_space_group_name_Hall '-P 1'
_symmetry_space_group_name_H-M 'P -1'
_atom_sites_solution_hydrogens difmap
_audit_creation_method SHELXL-2014/7
_cell_angle_alpha 89.15(3)
_cell_angle_beta 77.53(3)
_cell_angle_gamma 71.69(3)
_cell_formula_units_Z 4
_cell_length_a 6.353(2)
_cell_length_b 9.453(4)
_cell_length_c 11.954(5)
_cell_measurement_reflns_used 2523
_cell_measurement_temperature 140
_cell_measurement_theta_max 29.63
_cell_measurement_theta_min 2.36
_cell_volume 664.4(5)
_computing_cell_refinement
;
X-AREA (Stoe & Cie, 2015)
;
_computing_data_collection
;
X-AREA (Stoe & Cie, 2015)
;
_computing_data_reduction
;
X-RED (Stoe & Cie, 2015)
;
_computing_molecular_graphics
;
DIAMOND (Brandenburg, 2017)
;
_computing_publication_material
;
publCIF (Westrip, 2010)
;
_computing_structure_refinement
;
SHELXL2014 (Sheldrick, 2015)
;
_computing_structure_solution
;
SHELXS97 (Sheldrick, 2008)
;
_diffrn_ambient_temperature 140
_diffrn_detector_area_resol_mean 6.67
_diffrn_measured_fraction_theta_full 0.999
_diffrn_measured_fraction_theta_max 0.981
_diffrn_measurement_device_type 'Stoe IPDS 2T'
_diffrn_measurement_method 'rotation method'
_diffrn_radiation_type 'Mo K\a'
_diffrn_radiation_wavelength 0.71073
_diffrn_reflns_av_R_equivalents 0.1221
_diffrn_reflns_limit_h_max 8
_diffrn_reflns_limit_h_min -8
_diffrn_reflns_limit_k_max 12
_diffrn_reflns_limit_k_min -12
_diffrn_reflns_limit_l_max 16
_diffrn_reflns_limit_l_min -16
_diffrn_reflns_number 3544
_diffrn_reflns_theta_full 25.242
_diffrn_reflns_theta_max 29.241
_diffrn_reflns_theta_min 2.787
_exptl_absorpt_coefficient_mu 6.123
_exptl_absorpt_correction_T_max 0.7189
_exptl_absorpt_correction_T_min 0.2097
_exptl_absorpt_correction_type integration
_exptl_absorpt_process_details
;
(Coppens, 1970)
;
_exptl_crystal_colour colourless
_exptl_crystal_density_diffrn 1.769
_exptl_crystal_description needle
_exptl_crystal_F_000 352
_exptl_crystal_size_max 0.3
_exptl_crystal_size_mid 0.22
_exptl_crystal_size_min 0.05
_refine_diff_density_max 1.046
_refine_diff_density_min -0.867
_refine_ls_extinction_method none
_refine_ls_goodness_of_fit_ref 1.001
_refine_ls_hydrogen_treatment refall
_refine_ls_matrix_type full
_refine_ls_number_parameters 207
_refine_ls_number_reflns 3544
_refine_ls_number_restraints 30
_refine_ls_restrained_S_all 0.998
_refine_ls_R_factor_all 0.0325
_refine_ls_R_factor_gt 0.0254
_refine_ls_shift/su_max 0.001
_refine_ls_shift/su_mean 0.000
_refine_ls_structure_factor_coef Fsqd
_refine_ls_weighting_details 'w=1/[\s^2^(Fo^2^)+(0.0465P)^2^+0.5280P] where P=(Fo^2^+2Fc^2^)/3'
_refine_ls_weighting_scheme calc
_refine_ls_wR_factor_gt 0.0648
_refine_ls_wR_factor_ref 0.0711
_reflns_number_gt 2942
_reflns_number_total 3544
_reflns_threshold_expression 'I > 2\s(I)'
_cod_data_source_file qf3002sup1.cif
_cod_data_source_block LiBr.5H2O
_cod_original_cell_volume 664.4(4)
_cod_database_code 2020963
_shelx_space_group_comment
;
The symmetry employed for this shelxl refinement is uniquely defined
by the following loop, which should always be used as a source of
symmetry information in preference to the above space-group names.
They are only intended as comments.
;

loop_
_space_group_symop_operation_xyz
'x, y, z'
'-x, -y, -z'

loop_
_atom_site_type_symbol
_atom_site_label
_atom_site_fract_x
_atom_site_fract_y
_atom_site_fract_z
_atom_site_U_iso_or_equiv
_atom_site_adp_type
_atom_site_calc_flag
_atom_site_occupancy
Br Br1 0.78481(4) 0.79818(3) 0.66544(2) 0.01628(7) Uani d 1
Br Br2 0.80949(4) 0.22569(3) 0.11052(2) 0.01645(7) Uani d 1
O O10 0.2744(4) 0.8763(2) 0.60259(18) 0.0214(4) Uani d 1
O O9 0.7185(3) 0.6641(2) 0.93852(17) 0.0200(4) Uani d 1
O O6 0.6827(3) 0.4783(2) 0.61986(18) 0.0199(4) Uani d 1
O O2 0.3050(3) 0.1121(2) 0.84164(18) 0.0205(4) Uani d 1
O O4 0.5967(3) 0.1797(2) 0.63535(16) 0.0154(3) Uani d 1
O O3 0.2358(3) 0.4850(2) 0.62145(18) 0.0197(4) Uani d 1
O O5 0.4148(3) 0.3942(2) 0.83207(16) 0.0159(3) Uani d 1
O O1 0.0896(3) 0.1919(2) 0.62827(16) 0.0166(3) Uani d 1
O O8 0.9231(3) 0.3759(2) 0.83424(16) 0.0171(3) Uani d 1
O O7 0.7573(3) 0.0965(2) 0.85603(18) 0.0211(4) Uani d 1
Li Li1 0.2543(8) 0.2910(5) 0.7244(4) 0.0193(9) Uani d 1
Li Li2 0.7544(8) 0.2887(5) 0.7299(4) 0.0205(9) Uani d 1
H H6B 0.700(7) 0.553(3) 0.644(4) 0.048(13) Uiso d 1
H H3B 0.132(6) 0.561(3) 0.650(3) 0.044(12) Uiso d 1
H H3A 0.260(9) 0.493(5) 0.5513(16) 0.077(19) Uiso d 1
H H2B 0.429(4) 0.095(4) 0.857(4) 0.039(12) Uiso d 1
H H1A 0.102(7) 0.219(3) 0.561(2) 0.032(10) Uiso d 1
H H4A 0.626(9) 0.177(5) 0.5649(16) 0.058(15) Uiso d 1
H H1B 0.144(6) 0.0995(19) 0.621(3) 0.021(9) Uiso d 1
H H7B 0.776(7) 0.125(4) 0.917(2) 0.042(12) Uiso d 1
H H4B 0.627(7) 0.093(2) 0.654(3) 0.030(10) Uiso d 1
H H2A 0.270(6) 0.037(3) 0.845(4) 0.047(13) Uiso d 1
H H9A 0.614(6) 0.704(5) 0.907(4) 0.053(14) Uiso d 1
H H9B 0.807(6) 0.713(5) 0.926(4) 0.051(14) Uiso d 1
H H10A 0.177(5) 0.839(5) 0.633(4) 0.043(13) Uiso d 1
H H10B 0.368(6) 0.860(6) 0.642(4) 0.060(16) Uiso d 1
H H6A 0.549(4) 0.492(5) 0.623(5) 0.059(16) Uiso d 1
H H7A 0.837(6) 0.009(2) 0.843(3) 0.033(11) Uiso d 1
H H5A 0.365(6) 0.487(2) 0.840(3) 0.032(10) Uiso d 1
H H8A 0.869(7) 0.463(2) 0.861(3) 0.035(11) Uiso d 1
H H5B 0.394(7) 0.366(4) 0.899(2) 0.032(10) Uiso d 1
H H8B 0.950(7) 0.323(3) 0.887(3) 0.041(12) Uiso d 1

loop_
_atom_site_aniso_label
_atom_site_aniso_U_11
_atom_site_aniso_U_22
_atom_site_aniso_U_33
_atom_site_aniso_U_12
_atom_site_aniso_U_13
_atom_site_aniso_U_23
Br1 0.01580(12) 0.01556(12) 0.01686(13) -0.00396(9) -0.00397(9) 0.00205(9)
Br2 0.01625(12) 0.01626(12) 0.01735(13) -0.00522(9) -0.00496(9) 0.00353(9)
O10 0.0221(9) 0.0234(10) 0.0200(10) -0.0083(8) -0.0059(8) 0.0035(7)
O9 0.0209(9) 0.0218(9) 0.0187(9) -0.0078(8) -0.0059(7) 0.0034(7)
O6 0.0194(9) 0.0207(9) 0.0226(10) -0.0096(7) -0.0064(8) 0.0034(7)
O2 0.0201(9) 0.0182(9) 0.0264(10) -0.0093(7) -0.0071(8) 0.0059(8)
O4 0.0172(8) 0.0143(8) 0.0142(9) -0.0047(6) -0.0031(7) 0.0013(6)
O3 0.0162(9) 0.0197(9) 0.0207(10) -0.0024(7) -0.0042(7) 0.0040(7)
O5 0.0175(8) 0.0140(8) 0.0143(8) -0.0036(6) -0.0021(7) 0.0013(6)
O1 0.0173(8) 0.0167(8) 0.0142(9) -0.0034(7) -0.0029(7) -0.0003(7)
O8 0.0177(9) 0.0164(8) 0.0162(9) -0.0039(7) -0.0042(7) 0.0009(7)
O7 0.0218(9) 0.0180(9) 0.0221(10) -0.0016(7) -0.0088(8) -0.0022(7)
Li1 0.016(2) 0.022(2) 0.021(2) -0.0061(17) -0.0045(17) 0.0001(17)
Li2 0.017(2) 0.023(2) 0.022(2) -0.0062(17) -0.0066(17) -0.0029(18)

loop_
_atom_type_symbol
_atom_type_description
_atom_type_scat_dispersion_real
_atom_type_scat_dispersion_imag
_atom_type_scat_source
Li Li -0.0003 0.0001 'International Tables Vol C Tables 4.2.6.8 and 6.1.1.4'
O O 0.0106 0.0060 'International Tables Vol C Tables 4.2.6.8 and 6.1.1.4'
H H 0.0000 0.0000 'International Tables Vol C Tables 4.2.6.8 and 6.1.1.4'
Br Br -0.2901 2.4595 'International Tables Vol C Tables 4.2.6.8 and 6.1.1.4'

loop_
_geom_angle_atom_site_label_1
_geom_angle_atom_site_label_2
_geom_angle_atom_site_label_3
_geom_angle_site_symmetry_1
_geom_angle_site_symmetry_3
_geom_angle
Li2 O4 Li1 . . 96.7(2)
Li2 O5 Li1 . . 93.48(19)
Li1 O1 Li2 . 1_455 96.67(19)
Li2 O8 Li1 . 1_655 95.8(2)
O1 Li1 O4 . . 98.0(2)
O1 Li1 O8 . 1_455 83.77(18)
O4 Li1 O8 . 1_455 170.5(3)
O1 Li1 O2 . . 93.6(2)
O4 Li1 O2 . . 86.09(19)
O8 Li1 O2 1_455 . 84.52(19)
O1 Li1 O3 . . 95.7(2)
O4 Li1 O3 . . 91.8(2)
O8 Li1 O3 1_455 . 97.3(2)
O2 Li1 O3 . . 170.7(3)
O1 Li1 O5 . . 177.4(3)
O4 Li1 O5 . . 84.09(17)
O8 Li1 O5 1_455 . 93.9(2)
O2 Li1 O5 . . 84.88(18)
O3 Li1 O5 . . 85.84(18)
O1 Li1 Li2 . 1_455 41.90(13)
O4 Li1 Li2 . 1_455 139.6(2)
O8 Li1 Li2 1_455 1_455 42.01(13)
O2 Li1 Li2 . 1_455 91.40(19)
O3 Li1 Li2 . 1_455 96.09(19)
O5 Li1 Li2 . 1_455 135.9(2)
O1 Li1 Li2 . . 139.4(2)
O4 Li1 Li2 . . 41.49(13)
O8 Li1 Li2 1_455 . 136.4(2)
O2 Li1 Li2 . . 86.45(18)
O3 Li1 Li2 . . 85.93(18)
O5 Li1 Li2 . . 42.72(13)
Li2 Li1 Li2 1_455 . 177.5(3)
O4 Li2 O1 . 1_655 95.6(2)
O4 Li2 O8 . . 173.7(3)
O1 Li2 O8 1_655 . 83.46(18)
O4 Li2 O5 . . 85.47(18)
O1 Li2 O5 1_655 . 178.1(3)
O8 Li2 O5 . . 95.6(2)
O4 Li2 O6 . . 89.21(19)
O1 Li2 O6 1_655 . 92.2(2)
O8 Li2 O6 . . 97.1(2)
O5 Li2 O6 . . 86.24(19)
O4 Li2 O7 . . 85.49(18)
O1 Li2 O7 1_655 . 97.5(2)
O8 Li2 O7 . . 88.45(19)
O5 Li2 O7 . . 84.13(19)
O6 Li2 O7 . . 169.3(2)
O4 Li2 Li1 . 1_655 137.0(2)
O1 Li2 Li1 1_655 1_655 41.44(13)
O8 Li2 Li1 . 1_655 42.16(13)
O5 Li2 Li1 . 1_655 137.5(2)
O6 Li2 Li1 . 1_655 93.56(19)
O7 Li2 Li1 . 1_655 96.63(18)
O4 Li2 Li1 . . 41.80(13)
O1 Li2 Li1 1_655 . 137.1(2)
O8 Li2 Li1 . . 139.4(2)
O5 Li2 Li1 . . 43.79(13)
O6 Li2 Li1 . . 84.36(17)
O7 Li2 Li1 . . 85.52(17)
Li1 Li2 Li1 1_655 . 177.5(3)

loop_
_geom_bond_atom_site_label_1
_geom_bond_atom_site_label_2
_geom_bond_site_symmetry_2
_geom_bond_distance
O6 Li2 . 2.197(5)
O2 Li1 . 2.170(5)
O4 Li2 . 2.124(5)
O4 Li1 . 2.137(5)
O3 Li1 . 2.179(5)
O5 Li2 . 2.165(5)
O5 Li1 . 2.208(5)
O1 Li1 . 2.112(5)
O1 Li2 1_455 2.131(5)
O8 Li2 . 2.132(5)
O8 Li1 1_655 2.138(5)
O7 Li2 . 2.342(6)
Li1 Li2 1_455 3.169(6)
Li1 Li2 . 3.185(6)

loop_
_geom_hbond_atom_site_label_D
_geom_hbond_atom_site_label_H
_geom_hbond_atom_site_label_A
_geom_hbond_site_symmetry_A
_geom_hbond_distance_DH
_geom_hbond_distance_HA
_geom_hbond_distance_DA
_geom_hbond_angle_DHA
O8 H8B Br2 1_556 0.816(18) 2.86(3) 3.594(2) 151(4)
O5 H5B O9 2_667 0.833(18) 1.97(2) 2.790(3) 168(4)
O8 H8A O9 . 0.825(18) 1.978(19) 2.800(3) 174(4)
O5 H5A Br2 2_666 0.832(18) 2.615(19) 3.442(2) 173(3)
O7 H7A Br2 2_756 0.816(18) 2.77(3) 3.491(2) 149(3)
O6 H6A O3 . 0.808(18) 2.018(18) 2.816(3) 169(4)
O10 H10B Br1 . 0.816(19) 2.60(3) 3.340(2) 151(4)
O10 H10A Br1 1_455 0.823(18) 2.58(2) 3.347(2) 155(4)
O9 H9B Br2 2_766 0.821(18) 2.63(2) 3.407(2) 159(4)
O9 H9A Br2 2_666 0.820(18) 2.62(2) 3.364(2) 152(4)
O2 H2A Br2 2_656 0.807(18) 2.71(2) 3.504(2) 170(4)
O4 H4B Br1 1_545 0.823(18) 2.66(2) 3.465(2) 167(3)
O7 H7B Br2 1_556 0.827(18) 2.589(18) 3.414(2) 176(4)
O1 H1B O10 1_545 0.830(17) 2.006(18) 2.836(3) 179(3)
O4 H4A O10 2_666 0.822(18) 1.99(2) 2.794(3) 168(4)
O1 H1A Br1 2_666 0.833(18) 2.64(2) 3.435(2) 160(3)
O2 H2B O7 . 0.813(18) 2.09(2) 2.873(3) 162(4)
O3 H3A O6 2_666 0.826(19) 2.03(2) 2.854(3) 178(5)
O3 H3B Br1 1_455 0.826(18) 2.58(2) 3.364(2) 159(4)
O6 H6B Br1 . 0.808(18) 2.57(2) 3.361(2) 165(5)
